data_4110248
loop_
_publ_author_name
'John D. Huber'
'James L. Leighton'

_publ_section_title
;
 Highly Enantioselective Imine Cinnamylation with a Remarkable
 Diastereochemical Switch
;
_journal_name_full 'Journal of the American Chemical Society'
_journal_page_first 14552
_journal_page_last 14553
_journal_paper_doi 10.1021/ja076035h
_journal_volume 129
_journal_year 2007
_chemical_absolute_configuration ad
_chemical_formula_sum 'C23 H18 Br N O2'
_chemical_formula_weight 420.29
_chemical_name_systematic
;
 ?
;
_space_group_IT_number 4
_symmetry_cell_setting monoclinic
_symmetry_space_group_name_Hall 'P 2yb'
_symmetry_space_group_name_H-M 'P 1 21 1'
_atom_sites_solution_hydrogens geom
_atom_sites_solution_primary direct
_atom_sites_solution_secondary difmap
_audit_creation_method SHELXL-97
_cell_angle_alpha 90.00
_cell_angle_beta 90.99(3)
_cell_angle_gamma 90.00
_cell_formula_units_Z 4
_cell_length_a 6.9870(14)
_cell_length_b 24.587(5)
_cell_length_c 11.022(2)
_cell_measurement_temperature 100(2)
_cell_volume 1893.2(6)
_computing_cell_refinement 'Bruker XSCANS'
_computing_data_collection 'Bruker XSCANS'
_computing_data_reduction 'Bruker SHELXTL'
_computing_molecular_graphics 'Bruker SHELXTL'
_computing_publication_material 'Bruker SHELXTL'
_computing_structure_refinement 'SHELXL-97 (Sheldrick, 1997)'
_computing_structure_solution 'SHELXS-97 (Sheldrick, 1990)'
_diffrn_ambient_temperature 100(2)
_diffrn_measured_fraction_theta_full 0.990
_diffrn_measured_fraction_theta_max 0.990
_diffrn_measurement_device_type 'Bruker-Nonius KappaCCD'
_diffrn_measurement_method '\w scans'
_diffrn_radiation_monochromator graphite
_diffrn_radiation_source 'fine-focus sealed tube'
_diffrn_radiation_type MoK\a
_diffrn_radiation_wavelength 0.71073
_diffrn_reflns_av_R_equivalents 0.1061
_diffrn_reflns_av_sigmaI/netI 0.0973
_diffrn_reflns_limit_h_max 8
_diffrn_reflns_limit_h_min -9
_diffrn_reflns_limit_k_max 31
_diffrn_reflns_limit_k_min -31
_diffrn_reflns_limit_l_max 14
_diffrn_reflns_limit_l_min -14
_diffrn_reflns_number 20006
_diffrn_reflns_theta_full 27.52
_diffrn_reflns_theta_max 27.52
_diffrn_reflns_theta_min 1.85
_exptl_absorpt_coefficient_mu 2.189
_exptl_absorpt_correction_T_max 0.9175
_exptl_absorpt_correction_T_min 0.3957
_exptl_absorpt_correction_type integration
_exptl_absorpt_process_details numerical
_exptl_crystal_density_diffrn 1.475
_exptl_crystal_F_000 856
_exptl_crystal_size_max 0.52
_exptl_crystal_size_mid 0.06
_exptl_crystal_size_min 0.04
_refine_diff_density_max 2.274
_refine_diff_density_min -1.166
_refine_diff_density_rms 0.141
_refine_ls_abs_structure_details 'Flack H D (1983), Acta Cryst. A39, 876-881, 3933 Friedel pairs'
_refine_ls_abs_structure_Flack 0.069(14)
_refine_ls_extinction_method none
_refine_ls_goodness_of_fit_ref 1.107
_refine_ls_hydrogen_treatment constr
_refine_ls_matrix_type full
_refine_ls_number_parameters 488
_refine_ls_number_reflns 8316
_refine_ls_number_restraints 1
_refine_ls_restrained_S_all 1.107
_refine_ls_R_factor_all 0.0984
_refine_ls_R_factor_gt 0.0779
_refine_ls_shift/su_max 0.002
_refine_ls_shift/su_mean 0.000
_refine_ls_structure_factor_coef Fsqd
_refine_ls_weighting_details 'calc w=1/[\s^2^(Fo^2^)+(0.0665P)^2^+6.9049P] where P=(Fo^2^+2Fc^2^)/3'
_refine_ls_weighting_scheme calc
_refine_ls_wR_factor_gt 0.1667
_refine_ls_wR_factor_ref 0.1781
_reflns_number_gt 6886
_reflns_number_total 8316
_reflns_threshold_expression >2sigma(I)
_cod_data_source_file ja076035hsi20070810_031422.cif
_cod_data_source_block x1589l
_cod_database_code 4110248

loop_
_symmetry_equiv_pos_as_xyz
'x, y, z'
'-x, y+1/2, -z'

loop_
_atom_site_label
_atom_site_type_symbol
_atom_site_fract_x
_atom_site_fract_y
_atom_site_fract_z
_atom_site_U_iso_or_equiv
_atom_site_adp_type
_atom_site_occupancy
_atom_site_symmetry_multiplicity
_atom_site_calc_flag
_atom_site_refinement_flags
Br Br 0.54598(13) 0.26686(3) 0.73896(7) 0.0316(2) Uani 1 1 d .
O11 O -0.0880(7) 0.0991(2) 0.2027(5) 0.0218(11) Uani 1 1 d .
O12 O -0.1727(7) 0.1887(2) 0.1924(5) 0.0251(12) Uani 1 1 d .
N13 N 0.1402(8) 0.1613(3) 0.2292(5) 0.0162(13) Uani 1 1 d .
C1 C 0.2324(10) 0.2152(3) 0.2221(6) 0.0155(14) Uani 1 1 d .
H1A H 0.1284 0.2419 0.2028 0.019 Uiso 1 1 calc R
C2 C 0.3723(10) 0.2166(3) 0.1137(6) 0.0155(14) Uani 1 1 d .
H2A H 0.4968 0.2002 0.1407 0.019 Uiso 1 1 calc R
C3 C 0.4085(11) 0.2772(3) 0.0778(6) 0.0196(16) Uani 1 1 d .
H3A H 0.3017 0.3010 0.0722 0.024 Uiso 1 1 calc R
C4 C 0.5758(13) 0.2965(4) 0.0553(7) 0.0280(18) Uani 1 1 d .
H4A H 0.6850 0.2736 0.0603 0.034 Uiso 1 1 calc R
H4B H 0.5898 0.3337 0.0338 0.034 Uiso 1 1 calc R
C12 C -0.0467(11) 0.1542(3) 0.2064(7) 0.0213(16) Uani 1 1 d .
C14 C 0.2288(10) 0.1108(3) 0.2411(7) 0.0170(14) Uani 1 1 d .
C15 C 0.4167(10) 0.0951(3) 0.2650(6) 0.0203(15) Uani 1 1 d .
H15A H 0.5170 0.1207 0.2770 0.024 Uiso 1 1 calc R
C16 C 0.4482(11) 0.0384(3) 0.2703(7) 0.0226(15) Uani 1 1 d .
H16A H 0.5731 0.0251 0.2885 0.027 Uiso 1 1 calc R
C17 C 0.3005(13) 0.0017(3) 0.2494(8) 0.0282(18) Uani 1 1 d .
H17A H 0.3287 -0.0360 0.2506 0.034 Uiso 1 1 calc R
C18 C 0.1158(12) 0.0177(4) 0.2273(7) 0.0268(17) Uani 1 1 d .
H18A H 0.0148 -0.0077 0.2154 0.032 Uiso 1 1 calc R
C19 C 0.0856(11) 0.0727(3) 0.2234(7) 0.0198(15) Uani 1 1 d .
C21 C 0.3165(11) 0.2313(3) 0.3449(7) 0.0207(15) Uani 1 1 d .
C22 C 0.5044(11) 0.2459(3) 0.3649(7) 0.0194(15) Uani 1 1 d .
H22A H 0.5900 0.2463 0.2988 0.023 Uiso 1 1 calc R
C23 C 0.5722(11) 0.2601(3) 0.4816(7) 0.0202(16) Uani 1 1 d .
H23A H 0.7001 0.2723 0.4938 0.024 Uiso 1 1 calc R
C24 C 0.4506(11) 0.2561(3) 0.5769(6) 0.0196(16) Uani 1 1 d .
C25 C 0.2628(12) 0.2410(3) 0.5620(7) 0.0267(17) Uani 1 1 d .
H25A H 0.1809 0.2386 0.6297 0.032 Uiso 1 1 calc R
C26 C 0.1944(11) 0.2292(3) 0.4451(7) 0.0219(16) Uani 1 1 d .
H26A H 0.0637 0.2197 0.4330 0.026 Uiso 1 1 calc R
C31 C 0.2973(10) 0.1852(3) 0.0034(6) 0.0203(15) Uani 1 1 d .
C32 C 0.4096(13) 0.1446(3) -0.0415(7) 0.0267(17) Uani 1 1 d .
H32A H 0.5305 0.1370 -0.0045 0.032 Uiso 1 1 calc R
C33 C 0.3461(15) 0.1140(4) -0.1427(8) 0.037(2) Uani 1 1 d .
H33A H 0.4233 0.0858 -0.1749 0.044 Uiso 1 1 calc R
C34 C 0.1704(16) 0.1257(4) -0.1935(8) 0.041(2) Uani 1 1 d .
H34A H 0.1257 0.1048 -0.2606 0.050 Uiso 1 1 calc R
C35 C 0.0569(14) 0.1669(4) -0.1506(8) 0.036(2) Uani 1 1 d .
H35A H -0.0639 0.1745 -0.1876 0.043 Uiso 1 1 calc R
C36 C 0.1230(12) 0.1970(4) -0.0518(7) 0.0296(18) Uani 1 1 d .
H36A H 0.0476 0.2261 -0.0218 0.035 Uiso 1 1 calc R
Br' Br -0.01091(11) 0.36772(3) 0.94667(7) 0.02702(19) Uani 1 1 d .
O11' O 0.5865(7) 0.5356(2) 0.4142(5) 0.0219(11) Uani 1 1 d .
O13' O 0.6770(7) 0.4479(2) 0.3997(5) 0.0263(12) Uani 1 1 d .
N13' N 0.3639(9) 0.4729(3) 0.4381(6) 0.0174(13) Uani 1 1 d .
C1' C 0.2722(10) 0.4193(3) 0.4299(6) 0.0195(15) Uani 1 1 d .
H1'A H 0.3755 0.3928 0.4097 0.023 Uiso 1 1 calc R
C2' C 0.1260(10) 0.4177(3) 0.3226(6) 0.0198(15) Uani 1 1 d .
H2'A H 0.0052 0.4356 0.3492 0.024 Uiso 1 1 calc R
C3' C 0.0809(10) 0.3594(3) 0.2900(6) 0.0186(15) Uani 1 1 d .
H3'A H 0.1862 0.3356 0.2792 0.022 Uiso 1 1 calc R
C4' C -0.0915(12) 0.3388(3) 0.2755(8) 0.0269(18) Uani 1 1 d .
H4'A H -0.2009 0.3612 0.2855 0.032 Uiso 1 1 calc R
H4'B H -0.1068 0.3015 0.2549 0.032 Uiso 1 1 calc R
C12' C 0.5512(11) 0.4801(3) 0.4151(7) 0.0186(15) Uani 1 1 d .
C14' C 0.2734(10) 0.5233(3) 0.4510(6) 0.0167(15) Uani 1 1 d .
C15' C 0.0872(11) 0.5385(3) 0.4770(7) 0.0201(15) Uani 1 1 d .
H15B H -0.0107 0.5124 0.4900 0.024 Uiso 1 1 calc R
C16' C 0.0524(11) 0.5942(3) 0.4830(6) 0.0212(15) Uani 1 1 d .
H16B H -0.0730 0.6065 0.5007 0.025 Uiso 1 1 calc R
C17' C 0.1958(11) 0.6326(3) 0.4638(7) 0.0237(16) Uani 1 1 d .
H17B H 0.1655 0.6702 0.4677 0.028 Uiso 1 1 calc R
C18' C 0.3834(11) 0.6168(3) 0.4389(7) 0.0235(16) Uani 1 1 d .
H18B H 0.4823 0.6426 0.4261 0.028 Uiso 1 1 calc R
C19' C 0.4163(11) 0.5612(3) 0.4338(6) 0.0203(15) Uani 1 1 d .
C21' C 0.1966(11) 0.4024(3) 0.5528(6) 0.0177(14) Uani 1 1 d .
C22' C 0.0072(10) 0.3892(3) 0.5741(7) 0.0213(16) Uani 1 1 d .
H22B H -0.0822 0.3884 0.5082 0.026 Uiso 1 1 calc R
C23' C -0.0538(10) 0.3771(3) 0.6904(7) 0.0223(16) Uani 1 1 d .
H23B H -0.1832 0.3672 0.7040 0.027 Uiso 1 1 calc R
C24' C 0.0759(11) 0.3796(3) 0.7854(6) 0.0207(16) Uani 1 1 d .
C25' C 0.2642(11) 0.3916(3) 0.7692(7) 0.0236(16) Uani 1 1 d .
H25B H 0.3519 0.3924 0.8360 0.028 Uiso 1 1 calc R
C26' C 0.3247(10) 0.4028(3) 0.6516(7) 0.0254(16) Uani 1 1 d .
H26B H 0.4558 0.4108 0.6386 0.031 Uiso 1 1 calc R
C31' C 0.1987(11) 0.4481(3) 0.2134(7) 0.0227(16) Uani 1 1 d .
C32' C 0.0900(13) 0.4910(3) 0.1653(7) 0.0290(18) Uani 1 1 d .
H32B H -0.0290 0.5003 0.2002 0.035 Uiso 1 1 calc R
C33' C 0.1560(15) 0.5200(4) 0.0665(8) 0.037(2) Uani 1 1 d .
H33B H 0.0804 0.5487 0.0338 0.044 Uiso 1 1 calc R
C34' C 0.3250(15) 0.5081(4) 0.0163(7) 0.040(2) Uani 1 1 d .
H34B H 0.3689 0.5293 -0.0498 0.048 Uiso 1 1 calc R
C35' C 0.4337(15) 0.4662(4) 0.0593(7) 0.037(2) Uani 1 1 d .
H35B H 0.5505 0.4574 0.0211 0.045 Uiso 1 1 calc R
C36' C 0.3742(12) 0.4360(3) 0.1597(7) 0.0258(17) Uani 1 1 d .
H36B H 0.4523 0.4076 0.1912 0.031 Uiso 1 1 calc R

loop_
_atom_site_aniso_label
_atom_site_aniso_U_11
_atom_site_aniso_U_22
_atom_site_aniso_U_33
_atom_site_aniso_U_23
_atom_site_aniso_U_13
_atom_site_aniso_U_12
Br 0.0523(5) 0.0258(4) 0.0167(4) -0.0008(3) -0.0042(3) -0.0024(4)
O11 0.018(3) 0.019(3) 0.028(3) -0.002(2) -0.001(2) 0.000(2)
O12 0.020(3) 0.021(3) 0.035(3) -0.006(2) 0.000(2) 0.007(2)
N13 0.018(3) 0.022(3) 0.008(3) -0.001(2) -0.001(2) -0.002(2)
C1 0.017(3) 0.015(3) 0.015(3) 0.004(3) 0.002(2) 0.005(3)
C2 0.023(4) 0.013(3) 0.011(3) -0.001(3) 0.003(3) -0.001(3)
C3 0.029(4) 0.020(4) 0.010(3) -0.003(3) -0.003(3) -0.001(3)
C4 0.041(5) 0.034(5) 0.009(3) 0.000(3) 0.000(3) -0.013(4)
C12 0.026(4) 0.020(4) 0.018(4) -0.005(3) 0.004(3) -0.002(3)
C14 0.017(3) 0.014(4) 0.020(4) -0.006(3) 0.006(3) -0.001(3)
C15 0.022(4) 0.028(4) 0.010(3) 0.004(3) -0.006(3) -0.005(3)
C16 0.029(4) 0.022(4) 0.017(4) 0.001(3) 0.000(3) 0.012(3)
C17 0.045(5) 0.011(4) 0.029(4) 0.003(3) 0.008(4) 0.003(3)
C18 0.030(4) 0.027(4) 0.023(4) -0.006(3) 0.000(3) -0.005(3)
C19 0.021(4) 0.020(4) 0.019(4) -0.001(3) -0.001(3) 0.002(3)
C21 0.022(4) 0.019(4) 0.021(4) 0.001(3) 0.002(3) 0.001(3)
C22 0.028(4) 0.013(3) 0.018(4) 0.002(3) 0.004(3) -0.001(3)
C23 0.023(4) 0.013(4) 0.025(4) -0.003(3) -0.005(3) 0.001(3)
C24 0.039(4) 0.017(4) 0.002(3) -0.004(2) -0.005(3) -0.003(3)
C25 0.034(4) 0.032(4) 0.014(4) -0.004(3) 0.010(3) -0.006(4)
C26 0.025(4) 0.018(4) 0.022(4) -0.006(3) 0.000(3) -0.007(3)
C31 0.022(4) 0.023(4) 0.016(3) 0.001(3) -0.001(3) -0.007(3)
C32 0.042(5) 0.019(4) 0.019(4) -0.005(3) 0.002(3) -0.001(3)
C33 0.071(6) 0.019(4) 0.021(4) 0.000(3) 0.005(4) 0.007(4)
C34 0.076(7) 0.026(5) 0.022(4) -0.006(4) -0.002(4) -0.015(5)
C35 0.041(5) 0.044(6) 0.023(4) 0.002(4) -0.007(4) -0.008(4)
C36 0.035(4) 0.033(5) 0.020(4) -0.003(3) -0.006(3) -0.007(4)
Br' 0.0354(4) 0.0298(4) 0.0159(3) 0.0054(3) 0.0032(3) 0.0014(4)
O11' 0.021(3) 0.021(3) 0.024(3) 0.006(2) 0.004(2) 0.000(2)
O13' 0.013(3) 0.031(3) 0.035(3) -0.001(2) 0.001(2) -0.003(2)
N13' 0.016(3) 0.018(3) 0.018(3) 0.001(2) -0.002(2) 0.001(2)
C1' 0.023(4) 0.022(4) 0.013(3) -0.002(3) 0.002(3) 0.001(3)
C2' 0.018(3) 0.025(4) 0.017(3) -0.002(3) 0.000(3) 0.000(3)
C3' 0.028(4) 0.017(4) 0.010(3) 0.000(3) -0.001(2) 0.000(3)
C4' 0.028(4) 0.020(4) 0.033(5) -0.009(3) -0.003(3) 0.004(3)
C12' 0.019(4) 0.016(4) 0.020(4) 0.005(3) -0.001(3) -0.002(3)
C14' 0.025(4) 0.018(4) 0.007(3) 0.004(3) 0.000(3) 0.005(3)
C15' 0.024(4) 0.014(3) 0.022(4) 0.000(3) -0.003(3) 0.000(3)
C16' 0.023(4) 0.029(4) 0.012(3) -0.002(3) 0.001(3) 0.002(3)
C17' 0.029(4) 0.015(4) 0.027(4) 0.000(3) -0.006(3) 0.005(3)
C18' 0.021(4) 0.018(4) 0.031(4) 0.004(3) -0.001(3) -0.005(3)
C19' 0.023(4) 0.030(4) 0.009(3) 0.007(3) 0.003(3) 0.003(3)
C21' 0.030(4) 0.007(3) 0.016(3) -0.005(3) -0.002(3) 0.006(3)
C22' 0.017(4) 0.029(4) 0.018(4) 0.008(3) 0.004(3) 0.004(3)
C23' 0.019(3) 0.019(4) 0.029(4) 0.001(3) 0.003(3) -0.004(3)
C24' 0.039(4) 0.015(4) 0.008(3) 0.002(3) 0.005(3) 0.007(3)
C25' 0.025(4) 0.021(4) 0.025(4) -0.001(3) -0.006(3) 0.001(3)
C26' 0.016(3) 0.026(4) 0.034(4) -0.001(3) -0.004(3) -0.003(3)
C31' 0.030(4) 0.015(4) 0.023(4) -0.003(3) -0.004(3) -0.005(3)
C32' 0.050(5) 0.026(4) 0.012(3) -0.002(3) 0.003(3) 0.006(4)
C33' 0.067(6) 0.025(4) 0.019(4) 0.001(3) -0.004(4) 0.004(4)
C34' 0.072(7) 0.042(5) 0.006(3) 0.007(3) 0.003(4) -0.023(5)
C35' 0.064(6) 0.036(5) 0.012(4) -0.013(4) 0.014(4) -0.023(5)
C36' 0.034(4) 0.019(4) 0.024(4) -0.003(3) 0.001(3) -0.002(3)

loop_
_atom_type_symbol
_atom_type_description
_atom_type_scat_dispersion_real
_atom_type_scat_dispersion_imag
_atom_type_scat_source
C C 0.0033 0.0016 'International Tables Vol C Tables 4.2.6.8 and 6.1.1.4'
H H 0.0000 0.0000 'International Tables Vol C Tables 4.2.6.8 and 6.1.1.4'
N N 0.0061 0.0033 'International Tables Vol C Tables 4.2.6.8 and 6.1.1.4'
O O 0.0106 0.0060 'International Tables Vol C Tables 4.2.6.8 and 6.1.1.4'
Br Br -0.2901 2.4595 'International Tables Vol C Tables 4.2.6.8 and 6.1.1.4'

loop_
_geom_angle_atom_site_label_1
_geom_angle_atom_site_label_2
_geom_angle_atom_site_label_3
_geom_angle
C12 O11 C19 105.7(6)
C12 N13 C14 109.4(6)
C12 N13 C1 122.2(6)
C14 N13 C1 127.7(6)
N13 C1 C21 110.5(6)
N13 C1 C2 109.9(6)
C21 C1 C2 116.1(6)
C31 C2 C1 112.9(6)
C31 C2 C3 109.6(6)
C1 C2 C3 108.8(6)
C4 C3 C2 123.4(8)
O12 C12 N13 128.9(7)
O12 C12 O11 121.5(7)
N13 C12 O11 109.6(6)
C19 C14 C15 121.2(7)
C19 C14 N13 105.7(6)
C15 C14 N13 133.0(7)
C14 C15 C16 115.4(7)
C17 C16 C15 121.3(7)
C18 C17 C16 122.7(7)
C17 C18 C19 115.7(7)
C18 C19 C14 123.6(7)
C18 C19 O11 126.9(7)
C14 C19 O11 109.5(6)
C22 C21 C26 118.3(7)
C22 C21 C1 124.3(7)
C26 C21 C1 117.3(6)
C21 C22 C23 121.1(7)
C24 C23 C22 118.8(7)
C23 C24 C25 122.2(6)
C23 C24 Br 119.8(6)
C25 C24 Br 117.8(5)
C24 C25 C26 118.6(7)
C25 C26 C21 120.9(7)
C32 C31 C36 120.1(7)
C32 C31 C2 117.8(7)
C36 C31 C2 122.1(7)
C31 C32 C33 120.1(8)
C34 C33 C32 118.5(8)
C33 C34 C35 122.2(8)
C34 C35 C36 118.4(9)
C31 C36 C35 120.7(9)
C19' O11' C12' 107.3(6)
C12' N13' C14' 110.2(6)
C12' N13' C1' 122.0(6)
C14' N13' C1' 127.1(6)
N13' C1' C21' 110.4(6)
N13' C1' C2' 110.5(6)
C21' C1' C2' 116.0(6)
C3' C2' C31' 110.6(6)
C3' C2' C1' 109.7(6)
C31' C2' C1' 111.7(6)
C4' C3' C2' 125.6(7)
O13' C12' N13' 131.0(7)
O13' C12' O11' 121.3(7)
N13' C12' O11' 107.7(6)
C19' C14' C15' 121.9(7)
C19' C14' N13' 104.7(6)
C15' C14' N13' 133.4(7)
C14' C15' C16' 116.1(7)
C15' C16' C17' 122.1(7)
C16' C17' C18' 121.3(7)
C19' C18' C17' 116.0(7)
O11' C19' C14' 110.1(7)
O11' C19' C18' 127.3(7)
C14' C19' C18' 122.6(7)
C22' C21' C26' 118.0(7)
C22' C21' C1' 124.2(6)
C26' C21' C1' 117.7(7)
C21' C22' C23' 121.0(7)
C24' C23' C22' 118.9(7)
C25' C24' C23' 122.4(7)
C25' C24' Br' 118.5(6)
C23' C24' Br' 119.1(6)
C24' C25' C26' 118.2(7)
C25' C26' C21' 121.4(7)
C32' C31' C36' 118.2(7)
C32' C31' C2' 119.1(7)
C36' C31' C2' 122.7(7)
C33' C32' C31' 120.0(8)
C34' C33' C32' 121.3(9)
C33' C34' C35' 120.6(8)
C34' C35' C36' 120.3(9)
C35' C36' C31' 119.7(8)

loop_
_geom_bond_atom_site_label_1
_geom_bond_atom_site_label_2
_geom_bond_distance
Br C24 1.914(6)
O11 C12 1.385(9)
O11 C19 1.391(9)
O12 C12 1.230(9)
N13 C12 1.337(10)
N13 C14 1.393(10)
N13 C1 1.476(9)
C1 C21 1.519(10)
C1 C2 1.557(9)
C2 C31 1.526(10)
C2 C3 1.563(10)
C3 C4 1.290(12)
C14 C19 1.382(11)
C14 C15 1.389(10)
C15 C16 1.413(11)
C16 C17 1.386(12)
C17 C18 1.367(12)
C18 C19 1.368(11)
C21 C22 1.375(11)
C21 C26 1.408(11)
C22 C23 1.407(10)
C23 C24 1.367(11)
C24 C25 1.371(11)
C25 C26 1.396(11)
C31 C32 1.367(11)
C31 C36 1.383(11)
C32 C33 1.412(12)
C33 C34 1.371(15)
C34 C35 1.375(14)
C35 C36 1.390(12)
Br' C24' 1.911(7)
O11' C19' 1.367(9)
O11' C12' 1.385(9)
O13' C12' 1.198(9)
N13' C12' 1.349(10)
N13' C14' 1.399(10)
N13' C1' 1.468(10)
C1' C21' 1.520(10)
C1' C2' 1.550(10)
C2' C3' 1.510(10)
C2' C31' 1.511(11)
C3' C4' 1.314(11)
C14' C19' 1.381(11)
C14' C15' 1.388(11)
C15' C16' 1.393(11)
C16' C17' 1.395(11)
C17' C18' 1.399(11)
C18' C19' 1.387(11)
C21' C22' 1.387(10)
C21' C26' 1.398(10)
C22' C23' 1.390(10)
C23' C24' 1.375(10)
C24' C25' 1.363(11)
C25' C26' 1.397(11)
C31' C32' 1.399(11)
C31' C36' 1.402(11)
C32' C33' 1.386(12)
C33' C34' 1.344(15)
C34' C35' 1.361(15)
C35' C36' 1.401(11)
